data_2003656
loop_
_publ_author_name
'Pelletier, M.'
'Brisse, F.'
'Cloutier, R.'
'Leclerc, M.'

_publ_section_title
;
 3,3'-Bis(octyloxy)-2,2'-bithiophene at 195 K
;
_journal_issue 7
_journal_name_full 'Acta Crystallographica Section C'
_journal_page_first 1394
_journal_page_last 1397
_journal_paper_doi 10.1107/S0108270195001090
_journal_volume 51
_journal_year 1995
_chemical_formula_sum 'C24 H38 O2 S2'
_chemical_formula_weight 422.69
_space_group_IT_number 14
_symmetry_cell_setting monoclinic
_symmetry_space_group_name_Hall '-P 2ybc'
_symmetry_space_group_name_H-M 'P 1 21/c 1'
_atom_type_scat_source
;
Cromer & Mann (1968) and Stewart, Davidson & Simpson (1965)
;
_cell_angle_alpha 90
_cell_angle_beta 99.77(1)
_cell_angle_gamma 90
_cell_formula_units_Z 2
_cell_length_a 11.968(2)
_cell_length_b 7.340(1)
_cell_length_c 13.539(2)
_cell_measurement_reflns_used 25
_cell_measurement_temperature 195
_cell_measurement_theta_max 25
_cell_measurement_theta_min 20
_cell_volume 1172.1(3)
_diffrn_measurement_device 'Enraf-Nonius CAD-4'
_diffrn_measurement_method \w/2\q
_diffrn_radiation_type CuK\a
_diffrn_radiation_wavelength 1.54184
_diffrn_reflns_av_R_equivalents 0.079
_diffrn_reflns_limit_h_max 14
_diffrn_reflns_limit_h_min -14
_diffrn_reflns_limit_k_max 8
_diffrn_reflns_limit_k_min -8
_diffrn_reflns_limit_l_max 16
_diffrn_reflns_limit_l_min -16
_diffrn_reflns_number 8842
_diffrn_reflns_theta_max 70
_diffrn_standards_decay_% 'maximum of 1.6'
_diffrn_standards_interval_count 400
_diffrn_standards_number 5
_exptl_absorpt_coefficient_mu 2.12
_exptl_absorpt_correction_type none
_exptl_crystal_colour 'dark blue'
_exptl_crystal_density_diffrn 1.192
_exptl_crystal_density_meas 1.19
_exptl_crystal_description platelet
_exptl_crystal_size_max 0.25
_exptl_crystal_size_mid 0.23
_exptl_crystal_size_min 0.09
_refine_diff_density_max 0.42
_refine_diff_density_min -0.25
_refine_ls_goodness_of_fit_obs 1.749
_refine_ls_hydrogen_treatment refall
_refine_ls_number_parameters 179
_refine_ls_number_reflns 1910
_refine_ls_R_factor_obs 0.036
_refine_ls_shift/esd_max 0.10
_refine_ls_structure_factor_coef F
_refine_ls_weighting_scheme sigma
_refine_ls_wR_factor_obs 0.046
_reflns_number_observed 1910
_reflns_number_total 2211
_reflns_observed_criterion I>1.96\s(I)
_cod_data_source_file fg1013.cif
_cod_data_source_block fg1013a
_cod_original_sg_symbol_H-M 'P 21/c'
_cod_database_code 2003656

loop_
_symmetry_equiv_pos_as_xyz
x,y,z
x,1/2-y,1/2+z
-x,-y,-z
-x,1/2+y,1/2-z

loop_
_atom_site_label
_atom_site_fract_x
_atom_site_fract_y
_atom_site_fract_z
_atom_site_U_iso_or_equiv
S1 .66466(3) .07073(6) .59276(3) .0289(1)
C2 .5421(1) .0712(2) .5030(1) .0246(4)
C3 .5419(1) .2225(2) .4426(1) .0278(4)
C4 .6395(1) .3349(3) .4669(1) .0319(5)
C5 .7122(1) .2678(3) .5467(1) .0320(5)
O3 .4520(1) .2525(2) .3673(1) .0360(4)
C31 .4534(2) .4204(3) .3125(1) .0321(5)
C32 .3379(2) .4455(3) .2487(1) .0327(5)
C33 .3053(2) .3012(3) .1677(1) .0308(5)
C34 .1913(2) .3431(3) .1023(1) .0330(5)
C35 .1605(2) .2126(3) .0146(1) .0305(5)
C36 .0493(2) .2600(3) -.0540(1) .0335(5)
C37 .0211(2) .1293(3) -.1419(1) .0385(5)
C38 -.0894(2) .1740(3) -.2110(2) .0497(6)
H5 .7831(12) .3126(15) .5774(11) .036(2)
H4 .6529(1) .4486(3) .4301(1) .039(2)
H311 .4699(2) .5245(3) .3603(1) .038(2)
H312 .5126(2) .4146(3) .2688(1) .038(2)
H321 .2802(2) .4434(3) .2939(1) .036(2)
H322 .3367(2) .5668(3) .2151(1) .036(2)
H331 .3648(2) .2967(3) .1243(1) .036(2)
H332 .3005(2) .1803(3) .2006(1) .036(2)
H341 .1323(13) .3426(12) .1411(11) .039(2)
H342 .1918(12) .4685(16) .0762(12) .042(2)
H351 .2234(12) .2089(15) -.0235(11) .037(2)
H352 .1540(12) .0877(15) .0400(12) .034(2)
H361 -.0156(13) .2631(16) -.0173(12) .045(2)
H362 .0550(13) .3835(16) -.0749(12) .051(2)
H371 .0820(13) .1300(16) -.1783(12) .050(2)
H372 .0146(13) .0036(15) -.1170(13) .055(2)
H381 -.1567(14) .1665(16) -.1780(13) .063(2)
H382 -.1080(14) .0807(16) -.2650(13) .069(2)
H383 -.0889(14) .2984(16) -.2372(13) .065(2)

loop_
_geom_angle_atom_site_label_1
_geom_angle_atom_site_label_2
_geom_angle_atom_site_label_3
_geom_angle_site_symmetry_3
_geom_angle
_geom_angle_publ_flag
C2 C3 O3 . 119.6(2) yes
C4 C3 O3 . 126.2(2) yes
C3 O3 C31 . 116.40(10) yes
O3 C31 C32 . 108.00(10) yes
C31 C32 C33 . 115.0(2) yes
C32 C33 C34 . 111.8(2) yes
C33 C34 C35 . 113.6(2) yes
C34 C35 C36 . 113.7(2) yes
C35 C36 C37 . 112.7(2) yes
C36 C37 C38 . 113.6(2) yes
S1 C2 C3 . 109.40(10) yes
C2 C3 C4 . 114.3(2) yes
C3 C4 C5 . 111.3(2) yes
C4 C5 S1 . 112.90(10) yes
C5 S1 C2 . 92.10(10) yes
S1 C2 C2 3_656 122.40(10) yes
C3 C2 C2 3_656 128.2(2) yes

loop_
_geom_bond_atom_site_label_1
_geom_bond_atom_site_label_2
_geom_bond_site_symmetry_2
_geom_bond_distance
_geom_bond_publ_flag
C3 O3 . 1.369(2) yes
O3 C31 . 1.440(2) yes
C31 C32 . 1.512(3) yes
C32 C33 . 1.527(3) yes
C33 C34 . 1.527(3) yes
C34 C35 . 1.521(3) yes
C35 C36 . 1.528(3) yes
C36 C37 . 1.521(3) yes
C37 C38 . 1.521(3) yes
S1 C2 . 1.739(2) yes
C2 C3 . 1.379(2) yes
C3 C4 . 1.422(3) yes
C4 C5 . 1.362(3) yes
C5 S1 . 1.710(2) yes
C2 C2 3_656 1.445(2) yes

loop_
_geom_torsion_atom_site_label_1
_geom_torsion_atom_site_label_2
_geom_torsion_atom_site_label_3
_geom_torsion_atom_site_label_4
_geom_torsion
_geom_torsion_publ_flag
C4 C3 O3 C31 -4.7(2) yes
C2 C3 O3 C31 175.2(2) yes
C3 O3 C31 C32 -168.50(10) yes
O3 C31 C32 C33 -64.0(2) yes
C31 C32 C33 C34 -176.2(2) yes
C32 C33 C34 C35 174.6(2) yes
C33 C34 C35 C36 -177.1(2) yes
C34 C35 C36 C37 179.2(2) yes
C35 C36 C37 C38 179.9(9) yes
